data_7159430
loop_
_publ_author_name
'Moreno-Rodriguez, Nazaret'
'Borrego, L. Gabriel'
'Recio, Roc&#xed;o'
'Valdivia, Victoria'
'Nicasio, M. Carmen'
'&#xc1;lvarez, Eleuterio'
'Khiar, Noureddine'
'Fern&#xe1;ndez, Inmaculada'

_publ_section_title
;
 Synthesis and characterization of enantiopure chiral NH<sub>2</sub>/SO
 palladium complexes.
;
_journal_issue 28
_journal_name_full 'Organic &amp; biomolecular chemistry'
_journal_page_first 5827
_journal_page_last 5839
_journal_paper_doi 10.1039/d3ob00816a
_journal_volume 21
_journal_year 2023
_chemical_absolute_configuration ad
_chemical_formula_moiety 'C9 H21 Cl2 N O Pd S'
_chemical_formula_sum 'C9 H21 Cl2 N O Pd S'
_chemical_formula_weight 368.63
_space_group_crystal_system orthorhombic
_space_group_IT_number 19
_space_group_name_Hall 'P 2ac 2ab'
_space_group_name_H-M_alt 'P 21 21 21'
_atom_sites_solution_hydrogens geom
_audit_creation_method SHELXL-2018/3
_audit_update_record
;
2023-05-09 deposited with the CCDC.	2023-06-27 downloaded from the CCDC.
;
_cell_angle_alpha 90
_cell_angle_beta 90
_cell_angle_gamma 90
_cell_formula_units_Z 4
_cell_length_a 8.5540(4)
_cell_length_b 10.1169(4)
_cell_length_c 16.2154(7)
_cell_measurement_reflns_used 9829
_cell_measurement_temperature 193(2)
_cell_measurement_theta_max 30.50
_cell_measurement_theta_min 3.12
_cell_volume 1403.28(11)
_computing_cell_refinement 'Bruker SAINT'
_computing_data_collection 'Bruker APEX2'
_computing_data_reduction 'Bruker SAINT'
_computing_molecular_graphics 'Bruker SHELXTL'
_computing_publication_material 'Bruker SHELXTL'
_computing_structure_refinement 'SHELXL-2018/3 (Sheldrick, 2018)'
_computing_structure_solution 'SHELXS-97 (Sheldrick 2008)'
_diffrn_ambient_temperature 193(2)
_diffrn_detector_area_resol_mean 7.37
_diffrn_measured_fraction_theta_full 0.998
_diffrn_measured_fraction_theta_max 0.999
_diffrn_measurement_device_type
; 
 Bruker-AXS, D8 QUEST ECO, PHOTON II area detector 
;
_diffrn_measurement_method 'phi and omega scans with narrow frames'
_diffrn_radiation_monochromator graphite
_diffrn_radiation_type MoK\a
_diffrn_radiation_wavelength 0.71073
_diffrn_reflns_av_R_equivalents 0.0329
_diffrn_reflns_av_unetI/netI 0.0198
_diffrn_reflns_Laue_measured_fraction_full 0.998
_diffrn_reflns_Laue_measured_fraction_max 0.999
_diffrn_reflns_limit_h_max 12
_diffrn_reflns_limit_h_min -11
_diffrn_reflns_limit_k_max 14
_diffrn_reflns_limit_k_min -14
_diffrn_reflns_limit_l_max 22
_diffrn_reflns_limit_l_min -23
_diffrn_reflns_number 30895
_diffrn_reflns_point_group_measured_fraction_full 0.999
_diffrn_reflns_point_group_measured_fraction_max 0.999
_diffrn_reflns_theta_full 25.242
_diffrn_reflns_theta_max 30.538
_diffrn_reflns_theta_min 2.512
_diffrn_source 'I\mS microfocus'
_exptl_absorpt_coefficient_mu 1.829
_exptl_absorpt_correction_T_max 0.7461
_exptl_absorpt_correction_T_min 0.5458
_exptl_absorpt_correction_type multi-scan
_exptl_absorpt_process_details
;
program SADABS, Bruker (2001).
;
_exptl_crystal_colour red
_exptl_crystal_density_diffrn 1.745
_exptl_crystal_description needle
_exptl_crystal_F_000 744
_exptl_crystal_size_max 0.500
_exptl_crystal_size_mid 0.300
_exptl_crystal_size_min 0.200
_refine_diff_density_max 0.240
_refine_diff_density_min -0.496
_refine_diff_density_rms 0.061
_refine_ls_abs_structure_details
; 
 Flack x determined using 1785 quotients [(I+)-(I-)]/[(I+)+(I-)] 
 (Parsons, Flack and Wagner, Acta Cryst. B69 (2013) 249-259). 
;
_refine_ls_abs_structure_Flack -0.008(9)
_refine_ls_extinction_method none
_refine_ls_goodness_of_fit_ref 1.080
_refine_ls_hydrogen_treatment constr
_refine_ls_matrix_type full
_refine_ls_number_parameters 141
_refine_ls_number_reflns 4283
_refine_ls_number_restraints 0
_refine_ls_restrained_S_all 1.080
_refine_ls_R_factor_all 0.0160
_refine_ls_R_factor_gt 0.0151
_refine_ls_shift/su_max 0.003
_refine_ls_shift/su_mean 0.000
_refine_ls_structure_factor_coef Fsqd
_refine_ls_weighting_details 'w=1/[\s^2^(Fo^2^)+(0.0177P)^2^+0.1423P] where P=(Fo^2^+2Fc^2^)/3'
_refine_ls_weighting_scheme calc
_refine_ls_wR_factor_gt 0.0357
_refine_ls_wR_factor_ref 0.0362
_reflns_Friedel_coverage 0.753
_reflns_Friedel_fraction_full 1.000
_reflns_Friedel_fraction_max 0.998
_reflns_number_gt 4195
_reflns_number_total 4283
_reflns_threshold_expression 'I > 2\s(I)'
_cod_data_source_file d3ob00816a2.cif
_cod_data_source_block 18_Sc_Ss
_cod_depositor_comments 'Adding full bibliography for 7159420--7159436.cif.'
_cod_database_code 7159430
_shelx_shelxl_version_number 2018/3
_shelx_space_group_comment
; 
The symmetry employed for this shelxl refinement is uniquely defined 
by the following loop, which should always be used as a source of 
symmetry information in preference to the above space-group names. 
They are only intended as comments. 
;
_shelx_estimated_absorpt_t_min 0.462
_shelx_estimated_absorpt_t_max 0.711

loop_
_space_group_symop_operation_xyz
'x, y, z'
'-x+1/2, -y, z+1/2'
'-x, y+1/2, -z+1/2'
'x+1/2, -y+1/2, -z'

loop_
_atom_site_label
_atom_site_type_symbol
_atom_site_fract_x
_atom_site_fract_y
_atom_site_fract_z
_atom_site_U_iso_or_equiv
_atom_site_adp_type
_atom_site_occupancy
_atom_site_site_symmetry_order
_atom_site_calc_flag
_atom_site_refinement_flags_posn
_atom_site_refinement_flags_adp
_atom_site_refinement_flags_occupancy
_atom_site_disorder_assembly
_atom_site_disorder_group
Pd1 Pd 0.39267(2) 0.37378(2) 0.60322(2) 0.01802(4) Uani 1 1 d . . . . .
Cl1 Cl 0.25057(7) 0.19189(5) 0.56111(3) 0.02823(11) Uani 1 1 d . . . . .
Cl2 Cl 0.18296(7) 0.51265(6) 0.58195(4) 0.03518(13) Uani 1 1 d . . . . .
S1 S 0.55429(6) 0.52882(5) 0.65167(3) 0.01863(9) Uani 1 1 d . . . . .
O1 O 0.5278(2) 0.57530(15) 0.73660(10) 0.0289(3) Uani 1 1 d . . . . .
N1 N 0.5769(2) 0.24735(16) 0.61803(11) 0.0211(3) Uani 1 1 d . . . . .
H1A H 0.540241 0.170714 0.640131 0.025 Uiso 1 1 calc R U . . .
H1B H 0.616156 0.227889 0.567299 0.025 Uiso 1 1 calc R U . . .
C1 C 0.7368(3) 0.43969(18) 0.64803(14) 0.0211(4) Uani 1 1 d . . . . .
H1C H 0.781906 0.445177 0.591918 0.025 Uiso 1 1 calc R U . . .
H1D H 0.812077 0.479325 0.687239 0.025 Uiso 1 1 calc R U . . .
C2 C 0.7074(2) 0.29577(19) 0.67068(12) 0.0188(4) Uani 1 1 d . . . . .
H2 H 0.673183 0.291967 0.729598 0.023 Uiso 1 1 calc R U . . .
C3 C 0.8576(2) 0.2140(2) 0.66164(13) 0.0223(4) Uani 1 1 d . . . . .
H3 H 0.905369 0.235361 0.606958 0.027 Uiso 1 1 calc R U . . .
C4 C 0.9743(3) 0.2513(3) 0.72845(15) 0.0332(5) Uani 1 1 d . . . . .
H4A H 1.000334 0.345298 0.723633 0.050 Uiso 1 1 calc R U . . .
H4B H 1.069428 0.198320 0.721996 0.050 Uiso 1 1 calc R U . . .
H4C H 0.928296 0.234273 0.782775 0.050 Uiso 1 1 calc R U . . .
C5 C 0.8249(3) 0.0654(2) 0.66404(18) 0.0351(5) Uani 1 1 d . . . . .
H5A H 0.923170 0.016805 0.657538 0.053 Uiso 1 1 calc R U . . .
H5B H 0.753436 0.041968 0.619112 0.053 Uiso 1 1 calc R U . . .
H5C H 0.776965 0.042322 0.717020 0.053 Uiso 1 1 calc R U . . .
C6 C 0.5921(3) 0.67248(18) 0.58401(12) 0.0212(4) Uani 1 1 d . . . . .
C7 C 0.4646(3) 0.7739(2) 0.60260(17) 0.0298(4) Uani 1 1 d . . . . .
H7A H 0.475152 0.804569 0.659660 0.045 Uiso 1 1 calc R U . . .
H7B H 0.361697 0.733052 0.595106 0.045 Uiso 1 1 calc R U . . .
H7C H 0.475168 0.849177 0.564973 0.045 Uiso 1 1 calc R U . . .
C8 C 0.5852(3) 0.6235(2) 0.49551(12) 0.0263(4) Uani 1 1 d . . . . .
H8A H 0.596426 0.698571 0.457770 0.039 Uiso 1 1 calc R U . . .
H8B H 0.484592 0.579939 0.485725 0.039 Uiso 1 1 calc R U . . .
H8C H 0.670247 0.560414 0.485944 0.039 Uiso 1 1 calc R U . . .
C9 C 0.7511(3) 0.7298(2) 0.60621(17) 0.0300(4) Uani 1 1 d . . . . .
H9A H 0.833014 0.665870 0.592340 0.045 Uiso 1 1 calc R U . . .
H9B H 0.754487 0.748863 0.665436 0.045 Uiso 1 1 calc R U . . .
H9C H 0.768113 0.811646 0.575136 0.045 Uiso 1 1 calc R U . . .

loop_
_atom_site_aniso_label
_atom_site_aniso_U_11
_atom_site_aniso_U_22
_atom_site_aniso_U_33
_atom_site_aniso_U_23
_atom_site_aniso_U_13
_atom_site_aniso_U_12
Pd1 0.01568(6) 0.01867(6) 0.01973(6) 0.00104(5) 0.00005(5) -0.00151(5)
Cl1 0.0256(3) 0.0295(2) 0.0296(3) -0.0048(2) -0.0028(2) -0.0084(2)
Cl2 0.0215(3) 0.0316(3) 0.0525(4) 0.0076(2) -0.0027(2) 0.0051(2)
S1 0.0193(2) 0.01640(19) 0.0202(2) -0.00088(16) 0.00034(17) -0.00010(17)
O1 0.0373(9) 0.0287(7) 0.0206(7) -0.0041(6) 0.0023(7) 0.0023(7)
N1 0.0196(8) 0.0169(7) 0.0269(9) 0.0004(6) -0.0005(6) -0.0016(6)
C1 0.0180(9) 0.0193(9) 0.0260(10) 0.0012(7) -0.0014(8) -0.0002(7)
C2 0.0191(10) 0.0181(8) 0.0191(9) 0.0010(6) -0.0014(7) 0.0002(7)
C3 0.0216(11) 0.0235(9) 0.0219(9) 0.0017(7) -0.0009(7) 0.0042(7)
C4 0.0271(12) 0.0372(12) 0.0353(12) -0.0020(10) -0.0086(10) 0.0059(10)
C5 0.0342(13) 0.0241(10) 0.0469(15) -0.0010(9) -0.0036(12) 0.0094(10)
C6 0.0230(10) 0.0161(7) 0.0246(9) 0.0014(6) -0.0001(8) -0.0009(7)
C7 0.0317(11) 0.0209(9) 0.0366(11) 0.0005(9) 0.0046(11) 0.0054(8)
C8 0.0305(11) 0.0245(9) 0.0240(9) 0.0012(8) 0.0005(8) -0.0001(10)
C9 0.0287(11) 0.0216(9) 0.0399(12) 0.0027(10) -0.0046(11) -0.0076(8)

loop_
_atom_type_symbol
_atom_type_description
_atom_type_scat_dispersion_real
_atom_type_scat_dispersion_imag
_atom_type_scat_source
C C 0.0033 0.0016 'International Tables Vol C Tables 4.2.6.8 and 6.1.1.4'
H H 0.0000 0.0000 'International Tables Vol C Tables 4.2.6.8 and 6.1.1.4'
Cl Cl 0.1484 0.1585 'International Tables Vol C Tables 4.2.6.8 and 6.1.1.4'
N N 0.0061 0.0033 'International Tables Vol C Tables 4.2.6.8 and 6.1.1.4'
O O 0.0106 0.0060 'International Tables Vol C Tables 4.2.6.8 and 6.1.1.4'
Pd Pd -0.9988 1.0072 'International Tables Vol C Tables 4.2.6.8 and 6.1.1.4'
S S 0.1246 0.1234 'International Tables Vol C Tables 4.2.6.8 and 6.1.1.4'

loop_
_geom_angle_atom_site_label_1
_geom_angle_atom_site_label_2
_geom_angle_atom_site_label_3
_geom_angle
_geom_angle_site_symmetry_1
_geom_angle_site_symmetry_3
_geom_angle_publ_flag
N1 Pd1 S1 85.46(5) . . ?
N1 Pd1 Cl2 177.90(5) . . ?
S1 Pd1 Cl2 96.10(2) . . ?
N1 Pd1 Cl1 86.68(5) . . ?
S1 Pd1 Cl1 171.76(2) . . ?
Cl2 Pd1 Cl1 91.82(2) . . ?
O1 S1 C1 108.86(11) . . ?
O1 S1 C6 109.31(9) . . ?
C1 S1 C6 102.84(10) . . ?
O1 S1 Pd1 117.26(8) . . ?
C1 S1 Pd1 99.96(7) . . ?
C6 S1 Pd1 116.83(7) . . ?
C2 N1 Pd1 116.09(12) . . ?
C2 N1 H1A 108.3 . . ?
Pd1 N1 H1A 108.3 . . ?
C2 N1 H1B 108.3 . . ?
Pd1 N1 H1B 108.3 . . ?
H1A N1 H1B 107.4 . . ?
C2 C1 S1 109.13(15) . . ?
C2 C1 H1C 109.9 . . ?
S1 C1 H1C 109.9 . . ?
C2 C1 H1D 109.9 . . ?
S1 C1 H1D 109.9 . . ?
H1C C1 H1D 108.3 . . ?
N1 C2 C1 107.46(16) . . ?
N1 C2 C3 113.30(16) . . ?
C1 C2 C3 110.77(17) . . ?
N1 C2 H2 108.4 . . ?
C1 C2 H2 108.4 . . ?
C3 C2 H2 108.4 . . ?
C4 C3 C5 110.2(2) . . ?
C4 C3 C2 110.34(18) . . ?
C5 C3 C2 111.96(18) . . ?
C4 C3 H3 108.1 . . ?
C5 C3 H3 108.1 . . ?
C2 C3 H3 108.1 . . ?
C3 C4 H4A 109.5 . . ?
C3 C4 H4B 109.5 . . ?
H4A C4 H4B 109.5 . . ?
C3 C4 H4C 109.5 . . ?
H4A C4 H4C 109.5 . . ?
H4B C4 H4C 109.5 . . ?
C3 C5 H5A 109.5 . . ?
C3 C5 H5B 109.5 . . ?
H5A C5 H5B 109.5 . . ?
C3 C5 H5C 109.5 . . ?
H5A C5 H5C 109.5 . . ?
H5B C5 H5C 109.5 . . ?
C8 C6 C9 112.46(19) . . ?
C8 C6 C7 112.22(19) . . ?
C9 C6 C7 109.59(17) . . ?
C8 C6 S1 107.30(13) . . ?
C9 C6 S1 108.38(15) . . ?
C7 C6 S1 106.63(15) . . ?
C6 C7 H7A 109.5 . . ?
C6 C7 H7B 109.5 . . ?
H7A C7 H7B 109.5 . . ?
C6 C7 H7C 109.5 . . ?
H7A C7 H7C 109.5 . . ?
H7B C7 H7C 109.5 . . ?
C6 C8 H8A 109.5 . . ?
C6 C8 H8B 109.5 . . ?
H8A C8 H8B 109.5 . . ?
C6 C8 H8C 109.5 . . ?
H8A C8 H8C 109.5 . . ?
H8B C8 H8C 109.5 . . ?
C6 C9 H9A 109.5 . . ?
C6 C9 H9B 109.5 . . ?
H9A C9 H9B 109.5 . . ?
C6 C9 H9C 109.5 . . ?
H9A C9 H9C 109.5 . . ?
H9B C9 H9C 109.5 . . ?

loop_
_geom_bond_atom_site_label_1
_geom_bond_atom_site_label_2
_geom_bond_distance
_geom_bond_site_symmetry_2
_geom_bond_publ_flag
Pd1 N1 2.0441(17) . ?
Pd1 S1 2.2336(5) . ?
Pd1 Cl2 2.3046(6) . ?
Pd1 Cl1 2.3086(5) . ?
S1 O1 1.4727(16) . ?
S1 C1 1.804(2) . ?
S1 C6 1.8494(19) . ?
N1 C2 1.488(3) . ?
N1 H1A 0.9100 . ?
N1 H1B 0.9100 . ?
C1 C2 1.522(3) . ?
C1 H1C 0.9900 . ?
C1 H1D 0.9900 . ?
C2 C3 1.535(3) . ?
C2 H2 1.0000 . ?
C3 C4 1.520(3) . ?
C3 C5 1.529(3) . ?
C3 H3 1.0000 . ?
C4 H4A 0.9800 . ?
C4 H4B 0.9800 . ?
C4 H4C 0.9800 . ?
C5 H5A 0.9800 . ?
C5 H5B 0.9800 . ?
C5 H5C 0.9800 . ?
C6 C8 1.519(3) . ?
C6 C9 1.522(3) . ?
C6 C7 1.527(3) . ?
C7 H7A 0.9800 . ?
C7 H7B 0.9800 . ?
C7 H7C 0.9800 . ?
C8 H8A 0.9800 . ?
C8 H8B 0.9800 . ?
C8 H8C 0.9800 . ?
C9 H9A 0.9800 . ?
C9 H9B 0.9800 . ?
C9 H9C 0.9800 . ?

loop_
_geom_hbond_atom_site_label_D
_geom_hbond_atom_site_label_H
_geom_hbond_atom_site_label_A
_geom_hbond_distance_DH
_geom_hbond_distance_HA
_geom_hbond_distance_DA
_geom_hbond_angle_DHA
_geom_hbond_site_symmetry_A
_geom_hbond_publ_flag
N1 H1B Cl1 0.91 2.51 3.3199(19) 148.0 4_556 yes
N1 H1A O1 0.91 2.29 3.064(2) 142.1 3_646 yes

loop_
_geom_torsion_atom_site_label_1
_geom_torsion_atom_site_label_2
_geom_torsion_atom_site_label_3
_geom_torsion_atom_site_label_4
_geom_torsion
_geom_torsion_site_symmetry_1
_geom_torsion_site_symmetry_2
_geom_torsion_site_symmetry_3
_geom_torsion_site_symmetry_4
_geom_torsion_publ_flag
O1 S1 C1 C2 86.69(16) . . . . ?
C6 S1 C1 C2 -157.43(14) . . . . ?
Pd1 S1 C1 C2 -36.77(14) . . . . ?
Pd1 N1 C2 C1 -42.50(18) . . . . ?
Pd1 N1 C2 C3 -165.19(13) . . . . ?
S1 C1 C2 N1 51.26(18) . . . . ?
S1 C1 C2 C3 175.50(14) . . . . ?
N1 C2 C3 C4 -168.95(18) . . . . ?
C1 C2 C3 C4 70.2(2) . . . . ?
N1 C2 C3 C5 -45.8(2) . . . . ?
C1 C2 C3 C5 -166.60(19) . . . . ?
O1 S1 C6 C8 -168.55(15) . . . . ?
C1 S1 C6 C8 75.90(16) . . . . ?
Pd1 S1 C6 C8 -32.41(17) . . . . ?
O1 S1 C6 C9 69.77(17) . . . . ?
C1 S1 C6 C9 -45.78(16) . . . . ?
Pd1 S1 C6 C9 -154.09(13) . . . . ?
O1 S1 C6 C7 -48.13(18) . . . . ?
C1 S1 C6 C7 -163.68(15) . . . . ?
Pd1 S1 C6 C7 88.01(15) . . . . ?
